data_7129799
loop_
_publ_author_name
'Li, Bin'
'Geoghegan, Blaise'
'Weinert, Hanns Micha'
'W\"olper, Christoph'
'Cutsail III, George'
'Schulz, Stephan'

_publ_section_title
;
 Synthesis and redox activity of carbene-coordinated group 13 metal
 radicals
;
_journal_name_full 'Chemical Communications'
_journal_paper_doi 10.1039/D2CC00216G
_journal_year 2022
_chemical_formula_sum 'C31 H51 Al Br2 N3'
_chemical_formula_weight 652.54
_space_group_crystal_system monoclinic
_space_group_IT_number 14
_space_group_name_Hall '-P 2ybc'
_space_group_name_H-M_alt 'P 1 21/c 1'
_atom_sites_solution_hydrogens geom
_atom_sites_solution_primary direct
_atom_sites_solution_secondary difmap
_audit_creation_method SHELXL-2017/1
_audit_update_record
;
2021-12-17 deposited with the CCDC.	2022-03-10 downloaded from the CCDC.
;
_cell_angle_alpha 90
_cell_angle_beta 90.806(2)
_cell_angle_gamma 90
_cell_formula_units_Z 4
_cell_length_a 14.9332(16)
_cell_length_b 10.7999(12)
_cell_length_c 20.545(2)
_cell_measurement_reflns_used 9959
_cell_measurement_temperature 100(2)
_cell_measurement_theta_max 29.99
_cell_measurement_theta_min 2.33
_cell_volume 3313.1(6)
_computing_cell_refinement 'BRUKER APEX3(v2019.1-0)'
_computing_data_collection 'BRUKER APEX3(v2019.1-0)'
_computing_data_reduction 'BRUKER APEX3(v2019.1-0)'
_computing_molecular_graphics 'ORTEP/PLATON (Spek)'
_computing_publication_material 'BRUKER AXS SHELXTL (c) 2008 / Vers. 2008/4'
_computing_structure_refinement 'SHELXL-2017/1 (Sheldrick, 2017)'
_computing_structure_solution 'BRUKER APEX3(v2019.1-0)'
_diffrn_ambient_temperature 100(2)
_diffrn_detector_area_resol_mean 512
_diffrn_measured_fraction_theta_full 0.999
_diffrn_measured_fraction_theta_max 0.999
_diffrn_measurement_device_type 'Bruker D8 KAPPA II (APEX II detector)'
_diffrn_measurement_method 'Data collection strategy APEX 3/QUEEN'
_diffrn_radiation_monochromator 'Triumph Goebel mirror'
_diffrn_radiation_source 'fine-focus sealed tube'
_diffrn_radiation_type MoK\a
_diffrn_radiation_wavelength 0.71073
_diffrn_reflns_av_R_equivalents 0.0564
_diffrn_reflns_av_unetI/netI 0.0299
_diffrn_reflns_Laue_measured_fraction_full 0.999
_diffrn_reflns_Laue_measured_fraction_max 0.999
_diffrn_reflns_limit_h_max 24
_diffrn_reflns_limit_h_min -24
_diffrn_reflns_limit_k_max 18
_diffrn_reflns_limit_k_min -18
_diffrn_reflns_limit_l_max 34
_diffrn_reflns_limit_l_min -34
_diffrn_reflns_number 179562
_diffrn_reflns_point_group_measured_fraction_full 0.999
_diffrn_reflns_point_group_measured_fraction_max 0.999
_diffrn_reflns_theta_full 25.242
_diffrn_reflns_theta_max 36.385
_diffrn_reflns_theta_min 2.327
_exptl_absorpt_coefficient_mu 2.496
_exptl_absorpt_correction_T_max 0.75
_exptl_absorpt_correction_T_min 0.57
_exptl_absorpt_correction_type multi-scan
_exptl_absorpt_process_details
; 
 SADABS
 R.H. Blessing, Acta Cryst. (1995) A51 33-38 
;
_exptl_crystal_colour 'reddish orange'
_exptl_crystal_density_diffrn 1.308
_exptl_crystal_description block
_exptl_crystal_F_000 1364
_exptl_crystal_size_max 0.344
_exptl_crystal_size_mid 0.202
_exptl_crystal_size_min 0.178
_refine_diff_density_max 1.823
_refine_diff_density_min -1.491
_refine_diff_density_rms 0.090
_refine_ls_extinction_method none
_refine_ls_goodness_of_fit_ref 1.025
_refine_ls_hydrogen_treatment constr
_refine_ls_matrix_type full
_refine_ls_number_parameters 348
_refine_ls_number_reflns 16101
_refine_ls_number_restraints 0
_refine_ls_restrained_S_all 1.025
_refine_ls_R_factor_all 0.0575
_refine_ls_R_factor_gt 0.0346
_refine_ls_shift/su_max 0.002
_refine_ls_shift/su_mean 0.000
_refine_ls_structure_factor_coef Fsqd
_refine_ls_weighting_details 'w=1/[\s^2^(Fo^2^)+(0.0420P)^2^+1.0935P] where P=(Fo^2^+2Fc^2^)/3'
_refine_ls_weighting_scheme calc
_refine_ls_wR_factor_gt 0.0761
_refine_ls_wR_factor_ref 0.0843
_reflns_Friedel_coverage 0.000
_reflns_number_gt 12316
_reflns_number_total 16101
_reflns_threshold_expression 'I > 2\s(I)'
_cod_data_source_file d2cc00216g2.cif
_cod_data_source_block lb_242m_nnr
_cod_depositor_comments
;
The following automatic conversions were performed:

data item '_atom_sites_solution_secondary' value 'diffmap' was
changed to 'difmap'.

Automatic conversion script
Id: cif_fix_values 7556 2019-12-06 15:28:31Z antanas 
;
_cod_original_sg_symbol_H-M 'P 21/c'
_cod_database_code 7129799
_shelx_shelxl_version_number 2017/1
_shelx_space_group_comment
;
The symmetry employed for this shelxl refinement is uniquely defined
by the following loop, which should always be used as a source of
symmetry information in preference to the above space-group names.
They are only intended as comments.
;
_shelx_estimated_absorpt_t_min 0.481
_shelx_estimated_absorpt_t_max 0.665

loop_
_space_group_symop_operation_xyz
'x, y, z'
'-x, y+1/2, -z+1/2'
'-x, -y, -z'
'x, -y-1/2, z-1/2'

loop_
_atom_site_label
_atom_site_type_symbol
_atom_site_fract_x
_atom_site_fract_y
_atom_site_fract_z
_atom_site_U_iso_or_equiv
_atom_site_adp_type
_atom_site_occupancy
_atom_site_site_symmetry_order
_atom_site_calc_flag
_atom_site_refinement_flags_posn
_atom_site_refinement_flags_adp
_atom_site_refinement_flags_occupancy
_atom_site_disorder_assembly
_atom_site_disorder_group
Br1 Br 0.19877(2) 0.78319(2) 0.50444(2) 0.02267(3) Uani 1 1 d . . . . .
Br2 Br 0.09783(2) 0.76533(2) 0.34275(2) 0.01584(3) Uani 1 1 d . . . . .
Al1 Al 0.20072(2) 0.88508(3) 0.40284(2) 0.01171(6) Uani 1 1 d . . . . .
N1 N 0.10219(7) 1.12636(9) 0.36684(5) 0.01480(18) Uani 1 1 d . . . . .
N2 N 0.13137(6) 1.12575(9) 0.46991(5) 0.01264(16) Uani 1 1 d . . . . .
N3 N 0.36828(7) 0.78600(9) 0.34673(5) 0.01515(18) Uani 1 1 d . . . . .
C1 C 0.14377(7) 1.05909(10) 0.41461(5) 0.01269(18) Uani 1 1 d . . . . .
C2 C 0.06281(9) 1.23165(11) 0.39247(7) 0.0181(2) Uani 1 1 d . . . . .
C3 C 0.08064(8) 1.23097(11) 0.45742(6) 0.0159(2) Uani 1 1 d . . . . .
C4 C 0.10146(9) 1.09002(11) 0.29725(6) 0.0171(2) Uani 1 1 d . . . . .
H4 H 0.141426 1.016149 0.293460 0.021 Uiso 1 1 calc R U . . .
C5 C 0.14016(10) 1.19056(13) 0.25355(7) 0.0242(3) Uani 1 1 d . . . . .
H5A H 0.152006 1.155817 0.210459 0.036 Uiso 1 1 calc R U . . .
H5B H 0.196164 1.221666 0.272873 0.036 Uiso 1 1 calc R U . . .
H5C H 0.097144 1.258710 0.249296 0.036 Uiso 1 1 calc R U . . .
C6 C 0.00846(10) 1.04965(13) 0.27436(7) 0.0234(3) Uani 1 1 d . . . . .
H6A H 0.009440 1.031547 0.227634 0.035 Uiso 1 1 calc R U . . .
H6B H -0.034519 1.116245 0.282542 0.035 Uiso 1 1 calc R U . . .
H6C H -0.009366 0.975205 0.298177 0.035 Uiso 1 1 calc R U . . .
C7 C 0.17053(8) 1.09101(11) 0.53414(6) 0.0152(2) Uani 1 1 d . . . . .
H7 H 0.212521 1.020709 0.526068 0.018 Uiso 1 1 calc R U . . .
C8 C 0.09916(9) 1.04216(13) 0.57945(7) 0.0223(2) Uani 1 1 d . . . . .
H8A H 0.058544 1.109634 0.591105 0.033 Uiso 1 1 calc R U . . .
H8B H 0.127766 1.009003 0.618982 0.033 Uiso 1 1 calc R U . . .
H8C H 0.065153 0.976327 0.557500 0.033 Uiso 1 1 calc R U . . .
C9 C 0.22685(10) 1.19576(13) 0.56371(7) 0.0227(3) Uani 1 1 d . . . . .
H9A H 0.261820 1.235376 0.529485 0.034 Uiso 1 1 calc R U . . .
H9B H 0.267524 1.161884 0.597055 0.034 Uiso 1 1 calc R U . . .
H9C H 0.187283 1.257093 0.583518 0.034 Uiso 1 1 calc R U . . .
C10 C 0.01502(12) 1.33055(14) 0.35473(8) 0.0307(3) Uani 1 1 d . . . . .
H10A H 0.058652 1.390440 0.338481 0.046 Uiso 1 1 calc R U . . .
H10B H -0.027450 1.372870 0.383057 0.046 Uiso 1 1 calc R U . . .
H10C H -0.017456 1.293144 0.317903 0.046 Uiso 1 1 calc R U . . .
C11 C 0.05189(9) 1.32480(12) 0.50655(7) 0.0213(2) Uani 1 1 d . . . . .
H11A H 0.101171 1.382638 0.515310 0.032 Uiso 1 1 calc R U . . .
H11B H 0.035753 1.282673 0.546977 0.032 Uiso 1 1 calc R U . . .
H11C H -0.000075 1.370500 0.489532 0.032 Uiso 1 1 calc R U . . .
C12 C 0.31921(8) 0.89088(11) 0.36531(6) 0.0163(2) Uani 1 1 d . . . . .
C13 C 0.46707(8) 0.80485(13) 0.35517(7) 0.0202(2) Uani 1 1 d . . . . .
C14 C 0.47396(8) 0.94593(13) 0.34882(7) 0.0221(3) Uani 1 1 d . . . . .
H14A H 0.483024 0.969699 0.302845 0.027 Uiso 1 1 calc R U . . .
H14B H 0.524928 0.977642 0.375267 0.027 Uiso 1 1 calc R U . . .
C15 C 0.38463(8) 0.99934(11) 0.37374(6) 0.0169(2) Uani 1 1 d . . . . .
C16 C 0.33148(8) 0.68574(11) 0.30877(6) 0.0157(2) Uani 1 1 d . . . . .
C17 C 0.31309(9) 0.70269(12) 0.24160(6) 0.0184(2) Uani 1 1 d . . . . .
C18 C 0.27956(11) 0.60323(14) 0.20528(7) 0.0265(3) Uani 1 1 d . . . . .
H18 H 0.266230 0.614484 0.160318 0.032 Uiso 1 1 calc R U . . .
C19 C 0.26537(13) 0.48872(15) 0.23343(8) 0.0350(4) Uani 1 1 d . . . . .
H19 H 0.243430 0.421694 0.207857 0.042 Uiso 1 1 calc R U . . .
C20 C 0.28335(12) 0.47256(13) 0.29900(8) 0.0296(3) Uani 1 1 d . . . . .
H20 H 0.273786 0.393620 0.318084 0.036 Uiso 1 1 calc R U . . .
C21 C 0.31528(9) 0.56954(12) 0.33798(6) 0.0191(2) Uani 1 1 d . . . . .
C22 C 0.32685(10) 0.82505(14) 0.20648(7) 0.0229(3) Uani 1 1 d . . . . .
H22 H 0.356581 0.884024 0.237465 0.028 Uiso 1 1 calc R U . . .
C23 C 0.23706(11) 0.88063(16) 0.18505(8) 0.0300(3) Uani 1 1 d . . . . .
H23A H 0.246738 0.963737 0.167331 0.045 Uiso 1 1 calc R U . . .
H23B H 0.197405 0.885843 0.222552 0.045 Uiso 1 1 calc R U . . .
H23C H 0.209449 0.827956 0.151507 0.045 Uiso 1 1 calc R U . . .
C24 C 0.38641(11) 0.8117(2) 0.14655(8) 0.0371(4) Uani 1 1 d . . . . .
H24A H 0.357568 0.755858 0.115037 0.056 Uiso 1 1 calc R U . . .
H24B H 0.444663 0.777610 0.159859 0.056 Uiso 1 1 calc R U . . .
H24C H 0.394997 0.893099 0.126504 0.056 Uiso 1 1 calc R U . . .
C25 C 0.32833(9) 0.54413(12) 0.41014(7) 0.0211(2) Uani 1 1 d . . . . .
H25 H 0.342738 0.624152 0.432415 0.025 Uiso 1 1 calc R U . . .
C26 C 0.40591(13) 0.45346(15) 0.42305(9) 0.0372(4) Uani 1 1 d . . . . .
H26A H 0.390233 0.371869 0.405398 0.056 Uiso 1 1 calc R U . . .
H26B H 0.416928 0.446678 0.470050 0.056 Uiso 1 1 calc R U . . .
H26C H 0.460038 0.484029 0.401932 0.056 Uiso 1 1 calc R U . . .
C27 C 0.24297(11) 0.49113(14) 0.43993(8) 0.0290(3) Uani 1 1 d . . . . .
H27A H 0.191708 0.543101 0.427539 0.044 Uiso 1 1 calc R U . . .
H27B H 0.249416 0.489708 0.487465 0.044 Uiso 1 1 calc R U . . .
H27C H 0.233213 0.406707 0.423855 0.044 Uiso 1 1 calc R U . . .
C28 C 0.35498(10) 1.11095(13) 0.33244(8) 0.0248(3) Uani 1 1 d . . . . .
H28A H 0.346857 1.085089 0.287022 0.037 Uiso 1 1 calc R U . . .
H28B H 0.400874 1.175688 0.335094 0.037 Uiso 1 1 calc R U . . .
H28C H 0.298296 1.143294 0.348861 0.037 Uiso 1 1 calc R U . . .
C29 C 0.39322(9) 1.04509(15) 0.44424(7) 0.0252(3) Uani 1 1 d . . . . .
H29A H 0.440376 1.108023 0.447241 0.038 Uiso 1 1 calc R U . . .
H29B H 0.408597 0.975339 0.472787 0.038 Uiso 1 1 calc R U . . .
H29C H 0.336183 1.081126 0.457721 0.038 Uiso 1 1 calc R U . . .
C30 C 0.52151(9) 0.73794(16) 0.30371(9) 0.0303(3) Uani 1 1 d . . . . .
H30A H 0.503353 0.767306 0.260366 0.046 Uiso 1 1 calc R U . . .
H30B H 0.510807 0.648610 0.306756 0.046 Uiso 1 1 calc R U . . .
H30C H 0.585345 0.754887 0.310943 0.046 Uiso 1 1 calc R U . . .
C31 C 0.49823(10) 0.76173(15) 0.42304(8) 0.0284(3) Uani 1 1 d . . . . .
H31A H 0.500026 0.671053 0.424222 0.043 Uiso 1 1 calc R U . . .
H31B H 0.456365 0.791953 0.455737 0.043 Uiso 1 1 calc R U . . .
H31C H 0.558165 0.794685 0.432460 0.043 Uiso 1 1 calc R U . . .

loop_
_atom_site_aniso_label
_atom_site_aniso_U_11
_atom_site_aniso_U_22
_atom_site_aniso_U_33
_atom_site_aniso_U_23
_atom_site_aniso_U_13
_atom_site_aniso_U_12
Br1 0.03541(8) 0.01778(6) 0.01483(6) 0.00328(4) 0.00039(5) 0.00297(5)
Br2 0.01275(5) 0.01658(5) 0.01817(6) -0.00276(4) -0.00102(4) -0.00275(4)
Al1 0.01056(14) 0.01249(14) 0.01210(15) -0.00006(11) 0.00022(11) -0.00002(11)
N1 0.0165(4) 0.0146(4) 0.0132(4) 0.0002(3) -0.0030(3) 0.0018(3)
N2 0.0117(4) 0.0138(4) 0.0124(4) -0.0004(3) -0.0005(3) 0.0012(3)
N3 0.0106(4) 0.0167(4) 0.0181(5) -0.0065(3) -0.0019(3) 0.0005(3)
C1 0.0121(4) 0.0137(4) 0.0123(5) 0.0003(3) -0.0004(4) -0.0001(3)
C2 0.0193(5) 0.0149(5) 0.0201(6) 0.0008(4) -0.0029(4) 0.0039(4)
C3 0.0157(5) 0.0135(4) 0.0185(5) -0.0003(4) 0.0007(4) 0.0024(4)
C4 0.0220(6) 0.0166(5) 0.0127(5) 0.0008(4) -0.0029(4) 0.0000(4)
C5 0.0305(7) 0.0232(6) 0.0189(6) 0.0065(5) -0.0014(5) -0.0031(5)
C6 0.0284(7) 0.0223(6) 0.0193(6) 0.0017(5) -0.0088(5) -0.0035(5)
C7 0.0153(5) 0.0188(5) 0.0115(5) -0.0001(4) -0.0006(4) 0.0021(4)
C8 0.0228(6) 0.0261(6) 0.0180(6) 0.0052(5) 0.0057(5) 0.0046(5)
C9 0.0232(6) 0.0251(6) 0.0196(6) -0.0064(5) -0.0046(5) 0.0000(5)
C10 0.0399(8) 0.0228(6) 0.0290(7) 0.0020(5) -0.0100(6) 0.0136(6)
C11 0.0243(6) 0.0174(5) 0.0223(6) -0.0032(4) 0.0038(5) 0.0044(4)
C12 0.0127(5) 0.0149(5) 0.0213(6) -0.0052(4) 0.0017(4) -0.0015(4)
C13 0.0101(5) 0.0251(6) 0.0253(6) -0.0094(5) -0.0012(4) 0.0008(4)
C14 0.0114(5) 0.0270(6) 0.0280(7) -0.0090(5) 0.0031(4) -0.0049(4)
C15 0.0127(5) 0.0178(5) 0.0201(6) -0.0062(4) 0.0018(4) -0.0035(4)
C16 0.0130(5) 0.0164(5) 0.0175(5) -0.0054(4) -0.0005(4) 0.0005(4)
C17 0.0160(5) 0.0219(5) 0.0174(6) -0.0044(4) 0.0003(4) -0.0024(4)
C18 0.0348(8) 0.0274(7) 0.0173(6) -0.0067(5) -0.0034(5) -0.0060(6)
C19 0.0552(11) 0.0239(7) 0.0257(8) -0.0091(6) -0.0076(7) -0.0101(7)
C20 0.0460(9) 0.0171(6) 0.0255(7) -0.0043(5) -0.0057(6) -0.0053(6)
C21 0.0213(6) 0.0164(5) 0.0196(6) -0.0039(4) -0.0024(4) 0.0011(4)
C22 0.0237(6) 0.0271(6) 0.0180(6) 0.0004(5) -0.0010(5) -0.0073(5)
C23 0.0360(8) 0.0329(8) 0.0211(7) -0.0002(6) -0.0003(6) 0.0064(6)
C24 0.0259(7) 0.0593(12) 0.0261(8) 0.0076(8) 0.0055(6) -0.0050(7)
C25 0.0259(6) 0.0153(5) 0.0218(6) -0.0019(4) -0.0054(5) 0.0030(4)
C26 0.0431(10) 0.0245(7) 0.0434(10) -0.0053(7) -0.0157(8) 0.0136(6)
C27 0.0404(8) 0.0193(6) 0.0274(7) 0.0015(5) -0.0001(6) -0.0047(6)
C28 0.0249(7) 0.0195(6) 0.0303(7) 0.0015(5) 0.0055(5) -0.0049(5)
C29 0.0196(6) 0.0312(7) 0.0247(7) -0.0115(5) -0.0013(5) -0.0017(5)
C30 0.0137(5) 0.0384(8) 0.0389(9) -0.0189(7) 0.0025(5) 0.0031(5)
C31 0.0181(6) 0.0343(7) 0.0325(8) -0.0063(6) -0.0108(5) 0.0031(5)

loop_
_atom_type_symbol
_atom_type_description
_atom_type_scat_dispersion_real
_atom_type_scat_dispersion_imag
_atom_type_scat_source
C C 0.0033 0.0016 'International Tables Vol C Tables 4.2.6.8 and 6.1.1.4'
H H 0.0000 0.0000 'International Tables Vol C Tables 4.2.6.8 and 6.1.1.4'
Al Al 0.0645 0.0514 'International Tables Vol C Tables 4.2.6.8 and 6.1.1.4'
Br Br -0.2901 2.4595 'International Tables Vol C Tables 4.2.6.8 and 6.1.1.4'
N N 0.0061 0.0033 'International Tables Vol C Tables 4.2.6.8 and 6.1.1.4'

loop_
_geom_angle_atom_site_label_1
_geom_angle_atom_site_label_2
_geom_angle_atom_site_label_3
_geom_angle
_geom_angle_site_symmetry_1
_geom_angle_site_symmetry_3
_geom_angle_publ_flag
C12 Al1 C1 113.20(5) . . ?
C12 Al1 Br2 113.75(4) . . ?
C1 Al1 Br2 107.08(3) . . ?
C12 Al1 Br1 112.89(4) . . ?
C1 Al1 Br1 107.97(4) . . ?
Br2 Al1 Br1 101.083(15) . . ?
C1 N1 C2 110.77(10) . . ?
C1 N1 C4 123.38(10) . . ?
C2 N1 C4 125.85(10) . . ?
C1 N2 C3 111.07(10) . . ?
C1 N2 C7 123.53(10) . . ?
C3 N2 C7 125.36(10) . . ?
C12 N3 C16 123.87(10) . . ?
C12 N3 C13 112.08(10) . . ?
C16 N3 C13 122.23(10) . . ?
N2 C1 N1 104.67(10) . . ?
N2 C1 Al1 129.55(8) . . ?
N1 C1 Al1 125.51(8) . . ?
C3 C2 N1 106.89(10) . . ?
C3 C2 C10 126.83(12) . . ?
N1 C2 C10 126.19(12) . . ?
C2 C3 N2 106.57(10) . . ?
C2 C3 C11 127.23(11) . . ?
N2 C3 C11 126.19(11) . . ?
N1 C4 C6 111.58(11) . . ?
N1 C4 C5 112.39(10) . . ?
C6 C4 C5 111.88(11) . . ?
N2 C7 C8 111.20(10) . . ?
N2 C7 C9 111.94(10) . . ?
C8 C7 C9 113.56(11) . . ?
N3 C12 C15 108.22(10) . . ?
N3 C12 Al1 124.33(9) . . ?
C15 C12 Al1 124.23(8) . . ?
N3 C13 C30 112.92(11) . . ?
N3 C13 C14 101.10(10) . . ?
C30 C13 C14 112.03(13) . . ?
N3 C13 C31 110.45(12) . . ?
C30 C13 C31 109.15(12) . . ?
C14 C13 C31 111.02(12) . . ?
C13 C14 C15 106.45(10) . . ?
C12 C15 C29 113.41(11) . . ?
C12 C15 C28 111.03(11) . . ?
C29 C15 C28 106.77(11) . . ?
C12 C15 C14 103.22(10) . . ?
C29 C15 C14 111.81(11) . . ?
C28 C15 C14 110.67(11) . . ?
C17 C16 C21 119.79(11) . . ?
C17 C16 N3 119.90(11) . . ?
C21 C16 N3 120.30(11) . . ?
C18 C17 C16 118.99(12) . . ?
C18 C17 C22 117.68(12) . . ?
C16 C17 C22 123.32(11) . . ?
C19 C18 C17 121.35(13) . . ?
C18 C19 C20 119.48(13) . . ?
C19 C20 C21 121.61(14) . . ?
C20 C21 C16 118.75(12) . . ?
C20 C21 C25 117.52(12) . . ?
C16 C21 C25 123.70(11) . . ?
C17 C22 C24 112.48(14) . . ?
C17 C22 C23 110.74(12) . . ?
C24 C22 C23 108.75(13) . . ?
C21 C25 C27 111.20(12) . . ?
C21 C25 C26 111.71(13) . . ?
C27 C25 C26 108.80(13) . . ?

loop_
_geom_bond_atom_site_label_1
_geom_bond_atom_site_label_2
_geom_bond_distance
_geom_bond_site_symmetry_2
_geom_bond_publ_flag
Br1 Al1 2.3603(4) . ?
Br2 Al1 2.3462(4) . ?
Al1 C12 1.9411(12) . ?
Al1 C1 2.0783(12) . ?
N1 C1 1.3637(15) . ?
N1 C2 1.3874(16) . ?
N1 C4 1.4824(16) . ?
N2 C1 1.3598(15) . ?
N2 C3 1.3877(15) . ?
N2 C7 1.4840(15) . ?
N3 C12 1.4048(15) . ?
N3 C16 1.4390(15) . ?
N3 C13 1.4969(16) . ?
C2 C3 1.3571(19) . ?
C2 C10 1.4952(18) . ?
C3 C11 1.4974(18) . ?
C4 C6 1.5237(19) . ?
C4 C5 1.5277(18) . ?
C7 C8 1.5196(18) . ?
C7 C9 1.5303(18) . ?
C12 C15 1.5336(17) . ?
C13 C30 1.5248(19) . ?
C13 C14 1.533(2) . ?
C13 C31 1.536(2) . ?
C14 C15 1.5471(18) . ?
C15 C29 1.5339(19) . ?
C15 C28 1.536(2) . ?
C16 C17 1.4152(18) . ?
C16 C21 1.4134(18) . ?
C17 C18 1.3967(18) . ?
C17 C22 1.521(2) . ?
C18 C19 1.383(2) . ?
C19 C20 1.381(2) . ?
C20 C21 1.3982(19) . ?
C21 C25 1.5176(19) . ?
C22 C24 1.536(2) . ?
C22 C23 1.528(2) . ?
C25 C27 1.533(2) . ?
C25 C26 1.537(2) . ?
